data_7028387
loop_
_publ_author_name
'Sniekers, Jeroen'
'Brooks, Neil R.'
'Schaltin, Stijn'
'Van Meervelt, Luc'
'Fransaer, Jan'
'Binnemans, Koen'

_publ_section_title
;
 High current density electrodeposition of silver from silver-containing
 liquid metal salts with pyridine-N-oxide ligands.
;
_journal_issue 4
_journal_name_full 'Dalton transactions (Cambridge, England : 2003)'
_journal_page_first 1589
_journal_page_last 1598
_journal_paper_doi 10.1039/c3dt52416g
_journal_volume 43
_journal_year 2014
_chemical_formula_moiety 'C10 H10 Ag N3 O5'
_chemical_formula_sum 'C10 H10 Ag N3 O5'
_chemical_formula_weight 360.08
_chemical_name_common
;
bis(pyridine-N-oxide)silver nitrate
;
_chemical_name_systematic
;
bis(pyridine-N-oxide)silver nitrate
;
_space_group_crystal_system triclinic
_space_group_IT_number 2
_space_group_name_Hall '-P 1'
_space_group_name_H-M_alt 'P -1'
_symmetry_space_group_name_Hall '-P 1'
_symmetry_space_group_name_H-M 'P -1'
_atom_sites_solution_hydrogens geom
_atom_sites_solution_primary direct
_atom_sites_solution_secondary difmap
_audit_creation_date 2013-08-09
_audit_creation_method
;
  Olex2 1.2
  (compiled Apr 23 2013 17:59:47, GUI svn.r4466)
;
_cell_angle_alpha 77.874(5)
_cell_angle_beta 80.894(4)
_cell_angle_gamma 72.726(5)
_cell_formula_units_Z 2
_cell_length_a 8.2360(4)
_cell_length_b 8.7680(5)
_cell_length_c 8.7895(4)
_cell_measurement_reflns_used 3238
_cell_measurement_temperature 100(2)
_cell_measurement_theta_max 29.0650
_cell_measurement_theta_min 3.6930
_cell_volume 589.43(5)
_computing_cell_refinement
;
CrysAlisPro, Agilent Technologies,
Version 1.171.36.24 (release 03-12-2012 CrysAlis171 .NET)
(compiled Dec  3 2012,18:21:49)
;
_computing_data_collection
;
CrysAlisPro, Agilent Technologies,
Version 1.171.36.24 (release 03-12-2012 CrysAlis171 .NET)
(compiled Dec  3 2012,18:21:49)
;
_computing_data_reduction
;
CrysAlisPro, Agilent Technologies,
Version 1.171.36.24 (release 03-12-2012 CrysAlis171 .NET)
(compiled Dec  3 2012,18:21:49)
;
_computing_molecular_graphics
;
O. V. Dolomanov, L. J. Bourhis, R. J. Gildea, J. A. K. Howard and H. Puschmann,
OLEX2: a complete structure solution, refinement and analysis program.
J. Appl. Cryst. (2009). 42, 339-341.
;
_computing_publication_material
;
O. V. Dolomanov, L. J. Bourhis, R. J. Gildea, J. A. K. Howard and H. Puschmann,
OLEX2: a complete structure solution, refinement and analysis program.
J. Appl. Cryst. (2009). 42, 339-341.
;
_computing_structure_refinement
;
XL, G.M. Sheldrick, Acta Cryst.
(2008). A64, 112-122
;
_computing_structure_solution
;
SHELXS, G.M. Sheldrick, Acta Cryst.
(2008). A64, 112-122
;
_diffrn_ambient_temperature 100(2)
_diffrn_detector_area_resol_mean 15.9631
_diffrn_measured_fraction_theta_full 0.9988
_diffrn_measured_fraction_theta_max 0.8507
_diffrn_measurement_details
;
  1 omega  -46.00   53.00   1.0000   80.0000
omega____ theta____ kappa____ phi______ frames
    -      -17.1513   77.0000   60.0000 99

  2 omega   11.00   46.00   1.0000   80.0000
omega____ theta____ kappa____ phi______ frames
    -      -17.1513   77.0000 -180.0000 35

  3 omega  -11.00   55.00   1.0000   80.0000
omega____ theta____ kappa____ phi______ frames
    -       18.8701   77.0000  -60.0000 66

  4 omega   19.00   84.00   1.0000   80.0000
omega____ theta____ kappa____ phi______ frames
    -       18.8701   77.0000  -30.0000 65

  5 omega   63.00   89.00   1.0000   80.0000
omega____ theta____ kappa____ phi______ frames
    -       18.8701   77.0000  120.0000 26

  6 omega  -11.00   69.00   1.0000   80.0000
omega____ theta____ kappa____ phi______ frames
    -       18.8701   77.0000 -180.0000 80
;
_diffrn_measurement_device_type 'SuperNova, Single source at offset), Eos'
_diffrn_measurement_method '\w scans'
_diffrn_orient_matrix_UB_11 -0.0657758000
_diffrn_orient_matrix_UB_12 -0.0310853000
_diffrn_orient_matrix_UB_13 0.0459598000
_diffrn_orient_matrix_UB_21 0.0462992000
_diffrn_orient_matrix_UB_22 -0.0792913000
_diffrn_orient_matrix_UB_23 -0.0127600000
_diffrn_orient_matrix_UB_31 0.0418425000
_diffrn_orient_matrix_UB_32 -0.0120398000
_diffrn_orient_matrix_UB_33 0.0678997000
_diffrn_radiation_monochromator mirror
_diffrn_radiation_type 'Mo K\a'
_diffrn_radiation_wavelength 0.71073
_diffrn_reflns_av_R_equivalents 0.0126
_diffrn_reflns_av_unetI/netI 0.0196
_diffrn_reflns_limit_h_max 9
_diffrn_reflns_limit_h_min -11
_diffrn_reflns_limit_k_max 11
_diffrn_reflns_limit_k_min -11
_diffrn_reflns_limit_l_max 10
_diffrn_reflns_limit_l_min -11
_diffrn_reflns_number 4593
_diffrn_reflns_theta_full 26.00
_diffrn_reflns_theta_max 29.03
_diffrn_reflns_theta_min 3.06
_diffrn_source 'SuperNova (Mo) X-ray Source'
_exptl_absorpt_coefficient_mu 1.731
_exptl_absorpt_correction_T_max 1.00000
_exptl_absorpt_correction_T_min 0.83562
_exptl_absorpt_correction_type multi-scan
_exptl_absorpt_process_details
;
CrysAlisPro, Agilent Technologies,
Version 1.171.36.24 (release 03-12-2012 CrysAlis171 .NET)
(compiled Dec  3 2012,18:21:49)
Empirical absorption correction using spherical harmonics,
 implemented in SCALE3 ABSPACK scaling algorithm.
;
_exptl_crystal_colour colourless
_exptl_crystal_density_diffrn 2.029
_exptl_crystal_density_method 'not measured'
_exptl_crystal_description plate
_exptl_crystal_F_000 356
_exptl_crystal_size_max 0.14
_exptl_crystal_size_mid 0.10
_exptl_crystal_size_min 0.03
_refine_diff_density_max 0.527
_refine_diff_density_min -0.333
_refine_diff_density_rms 0.065
_refine_ls_extinction_method none
_refine_ls_goodness_of_fit_ref 1.063
_refine_ls_hydrogen_treatment constr
_refine_ls_matrix_type full
_refine_ls_number_parameters 172
_refine_ls_number_reflns 2664
_refine_ls_number_restraints 0
_refine_ls_restrained_S_all 1.063
_refine_ls_R_factor_all 0.0180
_refine_ls_R_factor_gt 0.0166
_refine_ls_shift/su_max 0.000
_refine_ls_shift/su_mean 0.000
_refine_ls_structure_factor_coef Fsqd
_refine_ls_weighting_details 'calc w=1/[\s^2^(Fo^2^)+(0.0234P)^2^+0.1685P] where P=(Fo^2^+2Fc^2^)/3'
_refine_ls_weighting_scheme calc
_refine_ls_wR_factor_gt 0.0425
_refine_ls_wR_factor_ref 0.0433
_reflns_number_gt 2531
_reflns_number_total 2664
_reflns_threshold_expression >2sigma(I)
_cod_data_source_file c3dt52416g.txt
_cod_data_source_block kb2009
_cod_original_cell_volume 589.44(5)
_cod_database_code 7028387
_chemical_oxdiff_formula 'Ag C15 H15 N4 O6'
_reflns_odcompleteness_completeness 99.88
_reflns_odcompleteness_iscentric 1
_reflns_odcompleteness_theta 26.32
_olex2_refinement_description
;
1. Fixed Uiso
 At 1.2 times of:
  All C(H) groups
2.a Aromatic/amide H refined with riding coordinates:
 C13(H13), C16(H16), C14(H14), C15(H15), C11(H11), C10(H10), C12(H12),
 C17(H17), C19(H19), C18(H18)
;

loop_
_space_group_symop_id
_space_group_symop_operation_xyz
1 'x, y, z'
2 '-x, -y, -z'

loop_
_atom_site_label
_atom_site_type_symbol
_atom_site_fract_x
_atom_site_fract_y
_atom_site_fract_z
_atom_site_U_iso_or_equiv
_atom_site_adp_type
_atom_site_occupancy
_atom_site_symmetry_multiplicity
_atom_site_calc_flag
_atom_site_refinement_flags
Ag1 Ag 0.159098(14) 0.310635(14) 0.473557(14) 0.01795(5) Uani 1 1 d .
N9 N 0.29109(17) 0.21753(16) 0.17401(16) 0.0169(3) Uani 1 1 d .
O2 O 0.15561(14) 0.55370(14) 0.54168(14) 0.0184(2) Uani 1 1 d .
O4 O 0.39254(15) 0.23878(15) 0.25686(15) 0.0217(3) Uani 1 1 d .
O3 O 0.10546(15) 0.12901(14) 0.69157(14) 0.0203(2) Uani 1 1 d .
O5 O 0.13632(15) 0.23453(15) 0.22958(15) 0.0215(3) Uani 1 1 d .
N8 N -0.01367(16) 0.18736(16) 0.80163(15) 0.0152(3) Uani 1 1 d .
N7 N 0.26180(16) 0.64327(16) 0.47608(15) 0.0140(3) Uani 1 1 d .
C13 C 0.3540(2) 0.8776(2) 0.4620(2) 0.0193(3) Uani 1 1 d .
H13 H 0.3421 0.9737 0.4970 0.023 Uiso 1 1 calc R
C16 C -0.1485(2) 0.3898(2) 0.95679(19) 0.0187(3) Uani 1 1 d .
H16 H -0.1559 0.4889 0.9837 0.022 Uiso 1 1 calc R
C14 C 0.2434(2) 0.7842(2) 0.5262(2) 0.0174(3) Uani 1 1 d .
H14 H 0.1566 0.8178 0.6034 0.021 Uiso 1 1 calc R
C15 C -0.0264(2) 0.3322(2) 0.84032(19) 0.0164(3) Uani 1 1 d .
H15 H 0.0474 0.3930 0.7883 0.020 Uiso 1 1 calc R
C11 C 0.4982(2) 0.6849(2) 0.29604(19) 0.0169(3) Uani 1 1 d .
H11 H 0.5832 0.6504 0.2177 0.020 Uiso 1 1 calc R
C10 C 0.3870(2) 0.59247(19) 0.36327(18) 0.0146(3) Uani 1 1 d .
H10 H 0.3983 0.4951 0.3309 0.018 Uiso 1 1 calc R
C12 C 0.4827(2) 0.8291(2) 0.3457(2) 0.0191(3) Uani 1 1 d .
H12 H 0.5571 0.8920 0.3018 0.023 Uiso 1 1 calc R
C17 C -0.2603(2) 0.3008(2) 1.0339(2) 0.0193(3) Uani 1 1 d .
H17 H -0.3434 0.3393 1.1120 0.023 Uiso 1 1 calc R
C19 C -0.1206(2) 0.0973(2) 0.87593(19) 0.0166(3) Uani 1 1 d .
H19 H -0.1100 -0.0024 0.8487 0.020 Uiso 1 1 calc R
C18 C -0.2450(2) 0.1527(2) 0.99169(19) 0.0179(3) Uani 1 1 d .
H18 H -0.3186 0.0909 1.0415 0.022 Uiso 1 1 calc R
O6 O 0.34006(15) 0.18237(15) 0.04198(14) 0.0254(3) Uani 1 1 d .

loop_
_atom_site_aniso_label
_atom_site_aniso_U_11
_atom_site_aniso_U_22
_atom_site_aniso_U_33
_atom_site_aniso_U_23
_atom_site_aniso_U_13
_atom_site_aniso_U_12
Ag1 0.01670(7) 0.01811(8) 0.01762(8) -0.00327(5) 0.00414(5) -0.00552(5)
N9 0.0166(7) 0.0143(7) 0.0182(7) -0.0010(5) 0.0016(5) -0.0050(5)
O2 0.0150(5) 0.0174(6) 0.0224(6) -0.0029(5) 0.0056(5) -0.0081(5)
O4 0.0190(6) 0.0237(6) 0.0249(6) -0.0047(5) -0.0014(5) -0.0095(5)
O3 0.0176(6) 0.0182(6) 0.0203(6) -0.0028(5) 0.0071(5) -0.0029(5)
O5 0.0144(5) 0.0267(7) 0.0234(6) -0.0070(5) 0.0046(5) -0.0068(5)
N8 0.0116(6) 0.0165(7) 0.0148(6) 0.0009(5) -0.0009(5) -0.0026(5)
N7 0.0104(6) 0.0158(6) 0.0150(6) -0.0006(5) -0.0009(5) -0.0042(5)
C13 0.0198(8) 0.0147(8) 0.0241(8) -0.0026(6) -0.0062(7) -0.0042(6)
C16 0.0198(8) 0.0188(8) 0.0174(8) -0.0021(6) -0.0032(6) -0.0050(6)
C14 0.0151(7) 0.0171(8) 0.0188(8) -0.0039(6) -0.0012(6) -0.0025(6)
C15 0.0145(7) 0.0180(8) 0.0174(8) 0.0000(6) -0.0019(6) -0.0074(6)
C11 0.0124(7) 0.0203(8) 0.0152(7) 0.0004(6) -0.0004(6) -0.0031(6)
C10 0.0144(7) 0.0143(7) 0.0135(7) -0.0016(6) -0.0015(6) -0.0020(6)
C12 0.0149(7) 0.0208(8) 0.0217(8) 0.0037(6) -0.0054(6) -0.0081(6)
C17 0.0157(8) 0.0235(9) 0.0157(8) -0.0013(6) -0.0001(6) -0.0032(6)
C19 0.0143(7) 0.0163(8) 0.0186(8) 0.0016(6) -0.0039(6) -0.0054(6)
C18 0.0135(7) 0.0201(8) 0.0185(8) 0.0033(6) -0.0017(6) -0.0067(6)
O6 0.0276(7) 0.0304(8) 0.0181(6) -0.0077(5) 0.0066(5) -0.0101(6)

loop_
_atom_type_symbol
_atom_type_description
_atom_type_scat_dispersion_real
_atom_type_scat_dispersion_imag
_atom_type_scat_source
C C 0.0033 0.0016 'International Tables Vol C Tables 4.2.6.8 and 6.1.1.4'
H H 0.0000 0.0000 'International Tables Vol C Tables 4.2.6.8 and 6.1.1.4'
Ag Ag -0.8971 1.1015 'International Tables Vol C Tables 4.2.6.8 and 6.1.1.4'
N N 0.0061 0.0033 'International Tables Vol C Tables 4.2.6.8 and 6.1.1.4'
O O 0.0106 0.0060 'International Tables Vol C Tables 4.2.6.8 and 6.1.1.4'

loop_
_geom_angle_atom_site_label_1
_geom_angle_atom_site_label_2
_geom_angle_atom_site_label_3
_geom_angle
_geom_angle_site_symmetry_3
O2 Ag1 O2 82.91(4) 2_566
O2 Ag1 O4 110.58(4) .
O2 Ag1 O5 133.33(4) .
O4 Ag1 O2 129.37(4) 2_566
O3 Ag1 O2 91.87(4) 2_566
O3 Ag1 O2 110.79(4) .
O3 Ag1 O4 123.86(4) .
O3 Ag1 O5 113.78(4) .
O5 Ag1 O2 82.55(4) 2_566
O5 Ag1 O4 52.10(4) .
O4 N9 O5 118.07(13) .
O6 N9 O4 121.48(13) .
O6 N9 O5 120.45(14) .
Ag1 O2 Ag1 97.09(4) 2_566
N7 O2 Ag1 116.52(9) 2_566
N7 O2 Ag1 125.06(9) .
N9 O4 Ag1 92.68(9) .
N8 O3 Ag1 117.00(9) .
N9 O5 Ag1 97.12(9) .
O3 N8 C15 120.79(13) .
O3 N8 C19 118.52(14) .
C15 N8 C19 120.68(14) .
O2 N7 C14 118.71(13) .
O2 N7 C10 120.23(13) .
C10 N7 C14 121.05(14) .
C14 C13 H13 119.8 .
C14 C13 C12 120.42(16) .
C12 C13 H13 119.8 .
C15 C16 H16 119.8 .
C15 C16 C17 120.38(16) .
C17 C16 H16 119.8 .
N7 C14 C13 119.77(15) .
N7 C14 H14 120.1 .
C13 C14 H14 120.1 .
N8 C15 C16 120.16(15) .
N8 C15 H15 119.9 .
C16 C15 H15 119.9 .
C10 C11 H11 120.1 .
C10 C11 C12 119.86(15) .
C12 C11 H11 120.1 .
N7 C10 C11 120.22(15) .
N7 C10 H10 119.9 .
C11 C10 H10 119.9 .
C13 C12 C11 118.67(15) .
C13 C12 H12 120.7 .
C11 C12 H12 120.7 .
C16 C17 H17 120.8 .
C16 C17 C18 118.34(15) .
C18 C17 H17 120.8 .
N8 C19 H19 119.8 .
N8 C19 C18 120.38(15) .
C18 C19 H19 119.8 .
C17 C18 H18 120.0 .
C19 C18 C17 120.06(15) .
C19 C18 H18 120.0 .

loop_
_geom_bond_atom_site_label_1
_geom_bond_atom_site_label_2
_geom_bond_distance
_geom_bond_site_symmetry_2
Ag1 O2 2.5225(12) 2_566
Ag1 O2 2.3228(12) .
Ag1 O4 2.5193(12) .
Ag1 O3 2.2958(12) .
Ag1 O5 2.4253(13) .
N9 O4 1.2669(18) .
N9 O5 1.2674(17) .
N9 O6 1.2380(18) .
O2 Ag1 2.5225(12) 2_566
O2 N7 1.3312(17) .
O3 N8 1.3303(17) .
N8 C15 1.353(2) .
N8 C19 1.357(2) .
N7 C14 1.357(2) .
N7 C10 1.354(2) .
C13 H13 0.9300 .
C13 C14 1.380(2) .
C13 C12 1.386(2) .
C16 H16 0.9300 .
C16 C15 1.380(2) .
C16 C17 1.387(2) .
C14 H14 0.9300 .
C15 H15 0.9300 .
C11 H11 0.9300 .
C11 C10 1.383(2) .
C11 C12 1.387(2) .
C10 H10 0.9300 .
C12 H12 0.9300 .
C17 H17 0.9300 .
C17 C18 1.389(2) .
C19 H19 0.9300 .
C19 C18 1.379(2) .
C18 H18 0.9300 .
